data_4060379
loop_
_publ_author_name
'Hon Man Lee'

_journal_name_full Organometallics
_journal_paper_doi 10.1021/om049086l
_journal_year 2005
_chemical_absolute_configuration ad
_chemical_formula_sum 'C85 H72 Cl6 Fe2 P4 Ru2'
_chemical_formula_weight 1743.85
_space_group_IT_number 4
_symmetry_cell_setting monoclinic
_symmetry_space_group_name_Hall 'P 2yb'
_symmetry_space_group_name_H-M 'P 1 21 1'
_cell_angle_alpha 90.00
_cell_angle_beta 109.0530(10)
_cell_angle_gamma 90.00
_cell_formula_units_Z 2
_cell_length_a 11.4543(3)
_cell_length_b 24.8203(6)
_cell_length_c 14.0568(2)
_cell_measurement_temperature 293(2)
_cell_volume 3777.40(14)
_diffrn_ambient_temperature 293(2)
_exptl_crystal_density_diffrn 1.533
_cod_depositor_comments
;
The following automatic conversions were performed:
'_symmetry_cell_setting' value 'Monoclinic' changed to 'monoclinic'
according to '/home/saulius/struct/CIF-dictionaries/cif_core.dic'
dictionary named 'cif_core.dic' version 2.4.1 from 2010-06-29.

Automatic conversion script
Id: cif_fix_enum 1527 2010-12-29 10:47:43Z saulius 
;
_cod_original_sg_symbol_H-M 'P 21'
_cod_database_code 4060379

loop_
_symmetry_equiv_pos_as_xyz
'x, y, z'
'-x, y+1/2, -z'

loop_
_atom_site_label
_atom_site_type_symbol
_atom_site_fract_x
_atom_site_fract_y
_atom_site_fract_z
_atom_site_U_iso_or_equiv
_atom_site_adp_type
_atom_site_occupancy
_atom_site_symmetry_multiplicity
_atom_site_calc_flag
_atom_site_refinement_flags
_atom_site_disorder_assembly
_atom_site_disorder_group
Ru1 Ru 0.56696(9) 1.23156(4) -0.24867(7) 0.0414(2) Uani 1 1 d . . .
Ru2 Ru 0.74787(8) 1.05832(4) 0.23563(6) 0.0394(2) Uani 1 1 d . . .
Fe1 Fe 0.54834(17) 1.33910(8) -0.00633(13) 0.0489(5) Uani 1 1 d . . .
Fe2 Fe 0.89962(17) 1.21617(7) 0.34922(15) 0.0524(5) Uani 1 1 d . . .
Cl1 Cl 0.7438(13) 1.0079(10) 0.8857(8) 0.387(14) Uani 1 1 d D . .
C01 C 0.6272(15) 1.0561(6) 0.8730(17) 0.30(3) Uani 1 1 d D . .
H01A H 0.6329 1.0726 0.9369 0.356 Uiso 1 1 calc R . .
H01B H 0.6282 1.0839 0.8247 0.356 Uiso 1 1 calc R . .
Cl2 Cl 0.4969(11) 1.0142(5) 0.8283(8) 0.231(5) Uani 1 1 d D . .
Cl3 Cl 0.4502(18) 0.8962(5) 0.6930(10) 0.320(9) Uani 1 1 d D . .
C02 C 0.461(3) 0.8409(16) 0.619(3) 0.31(3) Uiso 1 1 d D . .
H02A H 0.4236 0.8089 0.6356 0.373 Uiso 1 1 calc R . .
H02B H 0.4250 0.8485 0.5475 0.373 Uiso 1 1 calc R . .
Cl4 Cl 0.6211(18) 0.8350(9) 0.6546(12) 0.351(9) Uani 1 1 d D . .
Cl5 Cl 1.044(2) 0.9529(10) 0.7909(19) 0.449(13) Uiso 1 1 d D . .
C03 C 0.957(3) 0.8980(8) 0.7264(14) 0.188(16) Uani 1 1 d D . .
H03A H 1.0076 0.8673 0.7232 0.226 Uiso 1 1 calc R . .
H03B H 0.9032 0.9075 0.6594 0.226 Uiso 1 1 calc R . .
Cl6 Cl 0.874(2) 0.8881(11) 0.812(2) 0.473(14) Uiso 1 1 d D . .
P1 P 0.6916(3) 1.30120(14) -0.1783(2) 0.0441(8) Uani 1 1 d . . .
P2 P 0.3986(3) 1.25885(13) -0.2116(2) 0.0409(7) Uani 1 1 d . . .
P3 P 0.6821(3) 1.11569(14) 0.3327(2) 0.0407(7) Uani 1 1 d . . .
P4 P 0.9483(3) 1.08512(14) 0.2856(2) 0.0450(8) Uani 1 1 d . . .
C1 C 0.6216(10) 1.1970(5) -0.1103(9) 0.039(3) Uani 1 1 d . . .
C2 C 0.6549(10) 1.1745(5) -0.0320(9) 0.044(3) Uani 1 1 d . . .
C3 C 0.6853(11) 1.1441(5) 0.0576(9) 0.044(3) Uani 1 1 d . . .
C4 C 0.7141(11) 1.1149(5) 0.1315(8) 0.037(3) Uani 1 1 d . . .
C10 C 0.5542(17) 1.2373(7) -0.4125(10) 0.069(4) Uani 1 1 d . . .
H10A H 0.5458 1.2700 -0.4533 0.083 Uiso 1 1 calc R . .
C11 C 0.4602(16) 1.2048(7) -0.4022(9) 0.071(5) Uani 1 1 d . . .
H11A H 0.3722 1.2124 -0.4346 0.086 Uiso 1 1 calc R . .
C12 C 0.6618(17) 1.2105(8) -0.3600(13) 0.084(5) Uani 1 1 d . . .
H12A H 0.7451 1.2222 -0.3556 0.101 Uiso 1 1 calc R . .
C13 C 0.634(2) 1.1635(7) -0.3200(13) 0.083(6) Uani 1 1 d . . .
H13A H 0.6937 1.1359 -0.2846 0.100 Uiso 1 1 calc R . .
C14 C 0.5040(17) 1.1597(6) -0.3474(12) 0.069(4) Uani 1 1 d . . .
H14A H 0.4558 1.1291 -0.3364 0.083 Uiso 1 1 calc R . .
C21 C 0.7415(17) 0.9853(6) 0.1410(11) 0.069(4) Uani 1 1 d . . .
H21A H 0.7775 0.9812 0.0870 0.082 Uiso 1 1 calc R . .
C22 C 0.6173(16) 1.0013(7) 0.1309(11) 0.070(4) Uani 1 1 d . . .
H22A H 0.5542 1.0115 0.0675 0.083 Uiso 1 1 calc R . .
C23 C 0.7100(15) 0.9785(6) 0.2917(11) 0.066(4) Uani 1 1 d . . .
H23A H 0.7229 0.9692 0.3621 0.080 Uiso 1 1 calc R . .
C24 C 0.7955(16) 0.9716(5) 0.2416(11) 0.063(4) Uani 1 1 d . . .
H24A H 0.8787 0.9566 0.2715 0.075 Uiso 1 1 calc R . .
C25 C 0.5985(13) 0.9971(6) 0.2216(11) 0.060(4) Uani 1 1 d . . .
H25A H 0.5205 1.0032 0.2345 0.072 Uiso 1 1 calc R . .
C31 C 0.7155(14) 1.3562(8) 0.0977(11) 0.069(4) Uani 1 1 d . . .
H31A H 0.7376 1.3516 0.1707 0.083 Uiso 1 1 calc R . .
C32 C 0.7246(12) 1.3172(7) 0.0296(10) 0.063(4) Uani 1 1 d . . .
H32A H 0.7556 1.2805 0.0477 0.075 Uiso 1 1 calc R . .
C33 C 0.6812(10) 1.3375(6) -0.0690(9) 0.050(3) Uani 1 1 d . . .
C34 C 0.6464(13) 1.3925(6) -0.0602(11) 0.062(4) Uani 1 1 d . . .
H34A H 0.6132 1.4183 -0.1152 0.074 Uiso 1 1 calc R . .
C35 C 0.6665(15) 1.4015(8) 0.0444(13) 0.083(5) Uani 1 1 d . . .
H35A H 0.6472 1.4349 0.0734 0.099 Uiso 1 1 calc R . .
C36 C 0.4539(12) 1.2721(6) 0.0041(10) 0.050(3) Uani 1 1 d . . .
H36A H 0.4896 1.2362 0.0226 0.060 Uiso 1 1 calc R . .
C37 C 0.4401(13) 1.3116(7) 0.0716(11) 0.070(4) Uani 1 1 d . . .
H37A H 0.4640 1.3080 0.1449 0.084 Uiso 1 1 calc R . .
C38 C 0.3877(12) 1.3572(7) 0.0153(11) 0.064(4) Uani 1 1 d . . .
H38A H 0.3683 1.3911 0.0425 0.076 Uiso 1 1 calc R . .
C39 C 0.3664(11) 1.3458(6) -0.0864(10) 0.056(4) Uani 1 1 d . . .
H39A H 0.3305 1.3707 -0.1425 0.068 Uiso 1 1 calc R . .
C40 C 0.4071(11) 1.2926(6) -0.0944(8) 0.045(3) Uani 1 1 d . . .
C41 C 0.9522(13) 1.1968(6) 0.2296(12) 0.062(4) Uani 1 1 d . . .
H41A H 0.8950 1.1914 0.1612 0.074 Uiso 1 1 calc R . .
C42 C 0.9892(12) 1.1565(5) 0.3016(10) 0.050(3) Uani 1 1 d . . .
C43 C 1.0690(13) 1.1822(6) 0.3930(14) 0.071(4) Uani 1 1 d . . .
H43A H 1.1093 1.1643 0.4575 0.085 Uiso 1 1 calc R . .
C44 C 1.0770(12) 1.2383(6) 0.3724(14) 0.073(4) Uani 1 1 d . . .
H44A H 1.1235 1.2656 0.4201 0.087 Uiso 1 1 calc R . .
C45 C 1.0034(16) 1.2474(6) 0.2690(15) 0.080(5) Uani 1 1 d . . .
H45A H 0.9903 1.2819 0.2331 0.096 Uiso 1 1 calc R . .
C46 C 0.8228(13) 1.2055(7) 0.4590(11) 0.064(4) Uani 1 1 d . . .
H46A H 0.8600 1.1861 0.5223 0.077 Uiso 1 1 calc R . .
C47 C 0.8361(16) 1.2611(7) 0.4430(15) 0.076(5) Uani 1 1 d . . .
H47A H 0.8854 1.2865 0.4936 0.092 Uiso 1 1 calc R . .
C48 C 0.7727(16) 1.2734(6) 0.3427(15) 0.079(5) Uani 1 1 d . . .
H48A H 0.7682 1.3090 0.3113 0.094 Uiso 1 1 calc R . .
C49 C 0.7154(11) 1.2269(6) 0.2954(11) 0.062(4) Uani 1 1 d . . .
H49A H 0.6643 1.2241 0.2244 0.074 Uiso 1 1 calc R . .
C50 C 0.7462(12) 1.1826(5) 0.3662(10) 0.049(3) Uani 1 1 d . . .
C111 C 0.6822(12) 1.3539(6) -0.2699(10) 0.054(3) Uani 1 1 d . . .
C112 C 0.5815(12) 1.3880(5) -0.3010(10) 0.056(3) Uani 1 1 d . . .
H11B H 0.5218 1.3864 -0.2695 0.067 Uiso 1 1 calc R . .
C113 C 0.5680(15) 1.4238(6) -0.3762(12) 0.070(4) Uani 1 1 d . . .
H11C H 0.4992 1.4462 -0.3956 0.084 Uiso 1 1 calc R . .
C114 C 0.6526(18) 1.4276(8) -0.4237(14) 0.088(6) Uani 1 1 d . . .
H11D H 0.6412 1.4525 -0.4755 0.106 Uiso 1 1 calc R . .
C115 C 0.7535(18) 1.3959(8) -0.3972(15) 0.102(7) Uani 1 1 d . . .
H11E H 0.8130 1.3993 -0.4287 0.122 Uiso 1 1 calc R . .
C116 C 0.7671(14) 1.3572(6) -0.3200(12) 0.073(5) Uani 1 1 d . . .
H11F H 0.8342 1.3339 -0.3030 0.088 Uiso 1 1 calc R . .
C121 C 0.8586(12) 1.2872(6) -0.1286(10) 0.054(3) Uani 1 1 d . . .
C122 C 0.9019(13) 1.2348(7) -0.1190(12) 0.073(4) Uani 1 1 d . . .
H12B H 0.8454 1.2067 -0.1394 0.088 Uiso 1 1 calc R . .
C123 C 1.0252(15) 1.2229(9) -0.0805(15) 0.104(7) Uani 1 1 d . . .
H12C H 1.0538 1.1877 -0.0787 0.124 Uiso 1 1 calc R . .
C124 C 1.1054(15) 1.2655(10) -0.0443(16) 0.105(7) Uani 1 1 d . . .
H12D H 1.1888 1.2582 -0.0134 0.125 Uiso 1 1 calc R . .
C125 C 1.0657(16) 1.3194(9) -0.0525(15) 0.099(6) Uani 1 1 d . . .
H12E H 1.1211 1.3477 -0.0309 0.119 Uiso 1 1 calc R . .
C126 C 0.9400(13) 1.3280(7) -0.0944(11) 0.072(4) Uani 1 1 d . . .
H12F H 0.9103 1.3631 -0.0992 0.086 Uiso 1 1 calc R . .
C211 C 0.3012(11) 1.1996(6) -0.2118(10) 0.052(3) Uani 1 1 d . . .
C212 C 0.2014(16) 1.1862(7) -0.2991(10) 0.076(5) Uani 1 1 d . . .
H21B H 0.1797 1.2090 -0.3545 0.091 Uiso 1 1 calc R . .
C213 C 0.1368(17) 1.1395(8) -0.3015(16) 0.098(7) Uani 1 1 d . . .
H21C H 0.0734 1.1301 -0.3598 0.118 Uiso 1 1 calc R . .
C214 C 0.1655(18) 1.1063(7) -0.2179(15) 0.094(6) Uani 1 1 d . . .
H21D H 0.1170 1.0762 -0.2188 0.113 Uiso 1 1 calc R . .
C215 C 0.2630(16) 1.1172(7) -0.1349(13) 0.075(5) Uani 1 1 d . . .
H21E H 0.2851 1.0936 -0.0805 0.090 Uiso 1 1 calc R . .
C216 C 0.3280(14) 1.1633(6) -0.1324(10) 0.063(4) Uani 1 1 d . . .
H21F H 0.3938 1.1708 -0.0746 0.076 Uiso 1 1 calc R . .
C221 C 0.2851(11) 1.3037(5) -0.3037(9) 0.048(3) Uani 1 1 d . . .
C222 C 0.1741(12) 1.3152(6) -0.2902(11) 0.060(4) Uani 1 1 d . . .
H22B H 0.1565 1.3015 -0.2349 0.072 Uiso 1 1 calc R . .
C223 C 0.0885(14) 1.3475(6) -0.3599(15) 0.085(6) Uani 1 1 d . . .
H22C H 0.0134 1.3557 -0.3511 0.102 Uiso 1 1 calc R . .
C224 C 0.1154(16) 1.3670(6) -0.4414(13) 0.073(5) Uani 1 1 d . . .
H22D H 0.0569 1.3871 -0.4899 0.088 Uiso 1 1 calc R . .
C225 C 0.2257(15) 1.3572(6) -0.4516(11) 0.070(4) Uani 1 1 d . . .
H22E H 0.2455 1.3728 -0.5045 0.084 Uiso 1 1 calc R . .
C226 C 0.3106(12) 1.3240(5) -0.3838(10) 0.055(3) Uani 1 1 d . . .
H22F H 0.3851 1.3158 -0.3936 0.066 Uiso 1 1 calc R . .
C311 C 0.6928(11) 1.0846(5) 0.4522(8) 0.043(3) Uani 1 1 d . . .
C312 C 0.5955(12) 1.0575(6) 0.4696(9) 0.059(3) Uani 1 1 d . . .
H31B H 0.5171 1.0600 0.4220 0.071 Uiso 1 1 calc R . .
C313 C 0.6107(17) 1.0277(6) 0.5536(12) 0.069(4) Uani 1 1 d . . .
H31C H 0.5436 1.0094 0.5613 0.083 Uiso 1 1 calc R . .
C314 C 0.7207(19) 1.0243(7) 0.6255(11) 0.076(5) Uani 1 1 d . . .
H31D H 0.7297 1.0039 0.6830 0.091 Uiso 1 1 calc R . .
C315 C 0.8202(16) 1.0507(8) 0.6142(10) 0.078(5) Uani 1 1 d . . .
H31E H 0.8969 1.0487 0.6643 0.094 Uiso 1 1 calc R . .
C316 C 0.8064(11) 1.0807(6) 0.5279(9) 0.055(3) Uani 1 1 d . . .
H31F H 0.8745 1.0984 0.5206 0.066 Uiso 1 1 calc R . .
C321 C 0.5196(11) 1.1363(5) 0.2813(9) 0.048(3) Uani 1 1 d . . .
C322 C 0.4476(12) 1.1274(7) 0.1877(10) 0.067(4) Uani 1 1 d . . .
H32B H 0.4794 1.1085 0.1446 0.080 Uiso 1 1 calc R . .
C323 C 0.3276(13) 1.1450(8) 0.1520(13) 0.083(6) Uani 1 1 d . . .
H32C H 0.2795 1.1379 0.0858 0.100 Uiso 1 1 calc R . .
C324 C 0.2794(14) 1.1728(8) 0.2133(14) 0.086(5) Uani 1 1 d . . .
H32D H 0.1983 1.1851 0.1889 0.103 Uiso 1 1 calc R . .
C325 C 0.3486(15) 1.1828(8) 0.3095(13) 0.085(5) Uani 1 1 d . . .
H32E H 0.3154 1.2017 0.3517 0.102 Uiso 1 1 calc R . .
C326 C 0.4689(12) 1.1647(7) 0.3450(10) 0.062(4) Uani 1 1 d . . .
H32F H 0.5167 1.1713 0.4114 0.075 Uiso 1 1 calc R . .
C411 C 1.0554(12) 1.0566(7) 0.4000(10) 0.063(4) Uani 1 1 d . . .
C412 C 1.0136(16) 1.0217(7) 0.4610(11) 0.076(5) Uani 1 1 d . . .
H41B H 0.9305 1.0123 0.4404 0.092 Uiso 1 1 calc R . .
C413 C 1.0913(18) 1.0011(8) 0.5501(11) 0.090(6) Uani 1 1 d . . .
H41C H 1.0609 0.9783 0.5890 0.107 Uiso 1 1 calc R . .
C414 C 1.214(3) 1.0147(10) 0.5807(17) 0.117(9) Uani 1 1 d . . .
H41D H 1.2684 0.9992 0.6388 0.141 Uiso 1 1 calc R . .
C415 C 1.2591(18) 1.0509(11) 0.5265(18) 0.125(9) Uani 1 1 d . . .
H41E H 1.3405 1.0625 0.5526 0.150 Uiso 1 1 calc R . .
C416 C 1.1843(14) 1.0705(8) 0.4329(13) 0.085(5) Uani 1 1 d . . .
H41F H 1.2171 1.0918 0.3934 0.101 Uiso 1 1 calc R . .
C421 C 1.0202(11) 1.0633(6) 0.1913(11) 0.058(4) Uani 1 1 d . . .
C422 C 1.0982(16) 1.0182(7) 0.2132(13) 0.078(5) Uani 1 1 d . . .
H42A H 1.1166 1.0008 0.2750 0.093 Uiso 1 1 calc R . .
C423 C 1.1477(18) 0.9999(9) 0.1406(18) 0.097(6) Uani 1 1 d . . .
H42B H 1.2002 0.9702 0.1546 0.116 Uiso 1 1 calc R . .
C424 C 1.121(2) 1.0239(10) 0.0522(18) 0.106(7) Uani 1 1 d . . .
H42C H 1.1566 1.0114 0.0054 0.127 Uiso 1 1 calc R . .
C425 C 1.0425(16) 1.0669(8) 0.0293(13) 0.082(5) Uani 1 1 d . . .
H42D H 1.0231 1.0836 -0.0332 0.098 Uiso 1 1 calc R . .
C426 C 0.9927(15) 1.0851(7) 0.0993(12) 0.073(4) Uani 1 1 d . . .
H42E H 0.9374 1.1137 0.0824 0.087 Uiso 1 1 calc R . .

loop_
_atom_site_aniso_label
_atom_site_aniso_U_11
_atom_site_aniso_U_22
_atom_site_aniso_U_33
_atom_site_aniso_U_23
_atom_site_aniso_U_13
_atom_site_aniso_U_12
Ru1 0.0444(5) 0.0403(5) 0.0413(5) 0.0028(5) 0.0163(4) 0.0044(5)
Ru2 0.0417(5) 0.0367(5) 0.0379(5) 0.0011(5) 0.0102(4) -0.0036(5)
Fe1 0.0421(10) 0.0583(12) 0.0452(10) -0.0075(9) 0.0128(8) -0.0016(9)
Fe2 0.0479(10) 0.0418(11) 0.0712(12) -0.0096(9) 0.0244(9) -0.0055(9)
Cl1 0.260(14) 0.80(4) 0.107(7) -0.004(15) 0.066(8) -0.01(2)
C01 0.76(11) 0.050(12) 0.086(17) -0.021(13) 0.14(4) -0.07(3)
Cl2 0.235(11) 0.241(12) 0.174(9) -0.006(8) 0.010(8) -0.025(10)
Cl3 0.56(3) 0.205(11) 0.202(11) 0.005(9) 0.133(14) -0.005(16)
Cl4 0.35(2) 0.43(2) 0.299(17) -0.068(17) 0.144(16) 0.01(2)
C03 0.31(4) 0.113(18) 0.088(15) 0.037(14) 0.00(2) 0.14(2)
P1 0.0379(16) 0.0441(19) 0.0543(19) 0.0051(15) 0.0204(14) 0.0042(15)
P2 0.0340(16) 0.0434(18) 0.0436(16) 0.0001(14) 0.0104(13) -0.0008(14)
P3 0.0316(15) 0.0486(19) 0.0397(16) -0.0011(14) 0.0086(12) 0.0007(15)
P4 0.0404(17) 0.0428(18) 0.0536(18) -0.0062(15) 0.0179(14) 0.0021(15)
C1 0.030(6) 0.037(7) 0.051(7) -0.009(6) 0.014(5) 0.001(5)
C2 0.034(6) 0.054(8) 0.041(7) 0.012(6) 0.008(5) -0.005(6)
C3 0.046(7) 0.034(7) 0.053(7) -0.008(6) 0.017(6) 0.007(6)
C4 0.045(7) 0.028(6) 0.041(6) 0.001(5) 0.019(5) 0.014(5)
C10 0.102(12) 0.061(10) 0.054(8) 0.000(8) 0.039(8) 0.015(10)
C11 0.084(11) 0.087(12) 0.036(7) -0.027(8) 0.011(7) 0.033(10)
C12 0.086(12) 0.102(15) 0.085(12) -0.002(11) 0.054(10) 0.016(12)
C13 0.123(17) 0.060(11) 0.075(11) -0.012(9) 0.043(11) 0.037(11)
C14 0.089(12) 0.046(9) 0.073(10) -0.023(8) 0.029(9) -0.010(9)
C21 0.110(14) 0.049(9) 0.051(8) -0.024(7) 0.031(8) -0.007(9)
C22 0.077(11) 0.067(10) 0.057(9) 0.000(8) 0.010(8) -0.021(9)
C23 0.082(11) 0.057(9) 0.064(9) 0.020(7) 0.029(8) -0.019(8)
C24 0.083(11) 0.027(7) 0.076(10) 0.007(6) 0.023(8) -0.006(7)
C25 0.049(8) 0.051(8) 0.076(10) -0.001(7) 0.017(7) -0.025(7)
C31 0.055(9) 0.096(13) 0.049(8) -0.002(9) 0.007(7) 0.000(9)
C32 0.040(7) 0.077(11) 0.062(9) 0.001(8) 0.004(6) -0.009(7)
C33 0.028(6) 0.064(9) 0.056(7) -0.003(7) 0.011(5) -0.004(6)
C34 0.058(9) 0.059(10) 0.070(9) -0.009(7) 0.024(7) -0.016(8)
C35 0.070(11) 0.095(14) 0.090(12) -0.052(11) 0.034(9) -0.034(11)
C36 0.048(8) 0.048(8) 0.054(8) -0.006(6) 0.016(6) -0.007(6)
C37 0.055(9) 0.102(13) 0.055(8) -0.008(9) 0.022(7) -0.012(9)
C38 0.043(8) 0.078(11) 0.076(10) -0.015(9) 0.028(7) 0.005(8)
C39 0.040(7) 0.069(10) 0.058(8) -0.008(7) 0.013(6) 0.014(7)
C40 0.034(6) 0.062(8) 0.039(6) -0.011(6) 0.014(5) 0.005(6)
C41 0.054(8) 0.054(9) 0.088(10) -0.009(8) 0.038(8) -0.015(7)
C42 0.040(7) 0.042(7) 0.071(9) -0.005(7) 0.022(6) -0.009(6)
C43 0.040(8) 0.054(9) 0.117(13) -0.013(9) 0.023(8) -0.001(7)
C44 0.042(7) 0.052(10) 0.125(14) -0.024(10) 0.029(8) -0.012(7)
C45 0.079(11) 0.054(10) 0.137(15) -0.004(9) 0.074(11) -0.031(8)
C46 0.057(9) 0.072(11) 0.061(8) -0.016(8) 0.016(7) -0.003(8)
C47 0.071(11) 0.051(10) 0.121(15) -0.041(10) 0.052(11) -0.018(9)
C48 0.078(11) 0.040(9) 0.116(15) 0.005(9) 0.030(10) 0.018(8)
C49 0.042(7) 0.061(9) 0.078(9) 0.010(8) 0.013(6) -0.003(7)
C50 0.048(7) 0.047(8) 0.057(8) -0.001(6) 0.024(6) -0.004(6)
C111 0.048(8) 0.052(8) 0.072(9) 0.010(7) 0.033(7) -0.003(7)
C112 0.048(8) 0.048(8) 0.076(9) 0.010(7) 0.028(7) 0.005(7)
C113 0.076(11) 0.058(10) 0.085(11) 0.017(8) 0.038(9) 0.018(8)
C114 0.097(14) 0.080(12) 0.090(12) 0.042(10) 0.032(11) 0.022(11)
C115 0.094(14) 0.114(16) 0.119(15) 0.053(13) 0.065(12) 0.028(13)
C116 0.064(9) 0.071(11) 0.097(11) 0.043(9) 0.044(9) 0.019(8)
C121 0.043(7) 0.057(9) 0.059(8) 0.012(7) 0.012(6) -0.006(7)
C122 0.056(8) 0.065(10) 0.105(11) 0.020(10) 0.034(8) 0.013(9)
C123 0.052(10) 0.103(16) 0.149(17) 0.040(14) 0.023(10) 0.044(11)
C124 0.035(8) 0.139(19) 0.139(17) 0.041(15) 0.027(10) -0.008(11)
C125 0.055(10) 0.111(17) 0.113(15) 0.006(12) 0.002(9) 0.003(11)
C126 0.043(8) 0.085(11) 0.081(10) -0.003(9) 0.010(7) 0.016(8)
C211 0.041(7) 0.062(9) 0.056(8) -0.026(7) 0.020(6) -0.010(7)
C212 0.097(12) 0.070(11) 0.046(8) -0.001(7) 0.002(8) -0.024(10)
C213 0.075(12) 0.079(13) 0.106(14) -0.010(11) -0.017(10) -0.034(11)
C214 0.096(14) 0.073(12) 0.107(14) -0.005(11) 0.024(11) -0.054(11)
C215 0.090(12) 0.060(10) 0.085(11) -0.010(9) 0.041(10) -0.040(10)
C216 0.074(10) 0.060(9) 0.047(8) 0.005(7) 0.008(7) -0.015(8)
C221 0.041(7) 0.052(8) 0.047(7) -0.003(6) 0.008(5) 0.004(6)
C222 0.042(8) 0.063(9) 0.071(9) 0.001(7) 0.012(7) -0.006(7)
C223 0.045(9) 0.060(11) 0.125(15) -0.011(10) -0.006(9) 0.008(8)
C224 0.064(11) 0.057(10) 0.073(11) 0.000(8) -0.012(8) 0.008(8)
C225 0.072(11) 0.057(9) 0.064(9) 0.012(7) -0.002(8) -0.002(8)
C226 0.050(8) 0.046(8) 0.058(8) 0.006(6) 0.002(6) 0.003(6)
C311 0.040(6) 0.051(7) 0.038(6) -0.003(6) 0.015(5) -0.002(6)
C312 0.050(7) 0.064(8) 0.052(7) 0.004(8) 0.002(5) -0.010(8)
C313 0.093(12) 0.048(9) 0.074(10) 0.004(8) 0.037(9) -0.018(8)
C314 0.117(15) 0.080(12) 0.053(9) 0.010(8) 0.058(10) 0.019(11)
C315 0.089(11) 0.092(13) 0.047(8) 0.014(9) 0.014(7) 0.015(11)
C316 0.038(7) 0.073(10) 0.059(8) -0.004(7) 0.021(6) 0.006(7)
C321 0.039(7) 0.051(8) 0.054(7) -0.017(6) 0.014(6) -0.009(6)
C322 0.042(8) 0.098(12) 0.053(8) -0.024(8) 0.007(6) 0.007(8)
C323 0.036(8) 0.128(16) 0.073(10) -0.012(10) 0.002(7) 0.007(10)
C324 0.037(8) 0.115(15) 0.098(13) -0.003(11) 0.010(8) 0.017(9)
C325 0.054(9) 0.107(14) 0.086(12) -0.020(10) 0.013(8) 0.012(10)
C326 0.042(8) 0.095(12) 0.044(7) -0.014(7) 0.006(6) 0.002(8)
C411 0.054(8) 0.059(9) 0.064(8) -0.016(9) 0.005(6) 0.016(8)
C412 0.082(11) 0.077(11) 0.056(9) -0.009(8) 0.004(8) 0.028(9)
C413 0.097(14) 0.104(14) 0.048(9) 0.000(9) -0.003(9) 0.041(12)
C414 0.13(2) 0.107(18) 0.085(14) -0.016(13) -0.005(14) 0.065(16)
C415 0.059(11) 0.13(2) 0.133(18) -0.047(17) -0.043(12) 0.041(14)
C416 0.060(10) 0.088(14) 0.102(12) -0.018(10) 0.022(9) 0.022(10)
C421 0.046(7) 0.049(8) 0.083(10) -0.029(8) 0.027(6) -0.010(7)
C422 0.085(12) 0.081(12) 0.084(11) 0.003(9) 0.051(9) 0.008(10)
C423 0.096(14) 0.090(14) 0.122(16) -0.007(13) 0.060(13) 0.028(12)
C424 0.108(16) 0.115(18) 0.123(18) -0.035(15) 0.076(15) -0.020(14)
C425 0.091(12) 0.085(13) 0.087(11) -0.001(10) 0.054(10) -0.013(11)
C426 0.078(11) 0.083(11) 0.074(10) -0.005(9) 0.049(9) 0.004(9)

loop_
_geom_bond_atom_site_label_1
_geom_bond_atom_site_label_2
_geom_bond_distance
_geom_bond_site_symmetry_2
_geom_bond_publ_flag
Ru1 C1 2.029(12) . ?
Ru1 C11 2.206(13) . ?
Ru1 C13 2.226(15) . ?
Ru1 C14 2.230(14) . ?
Ru1 C12 2.238(15) . ?
Ru1 P1 2.254(3) . ?
Ru1 P2 2.259(3) . ?
Ru1 C10 2.263(13) . ?
Ru2 C4 1.974(11) . ?
Ru2 C24 2.216(13) . ?
Ru2 C23 2.226(14) . ?
Ru2 C22 2.229(14) . ?
Ru2 C21 2.235(13) . ?
Ru2 C25 2.248(12) . ?
Ru2 P3 2.264(3) . ?
Ru2 P4 2.270(3) . ?
Fe1 C32 1.990(14) . ?
Fe1 C33 1.992(13) . ?
Fe1 C38 2.012(14) . ?
Fe1 C36 2.015(13) . ?
Fe1 C37 2.023(15) . ?
Fe1 C39 2.026(12) . ?
Fe1 C35 2.027(15) . ?
Fe1 C34 2.037(15) . ?
Fe1 C31 2.038(14) . ?
Fe1 C40 2.043(12) . ?
Fe2 C49 2.014(13) . ?
Fe2 C48 2.014(15) . ?
Fe2 C43 2.019(15) . ?
Fe2 C41 2.021(15) . ?
Fe2 C44 2.025(13) . ?
Fe2 C46 2.027(16) . ?
Fe2 C50 2.028(13) . ?
Fe2 C47 2.034(15) . ?
Fe2 C42 2.035(14) . ?
Fe2 C45 2.040(14) . ?
Cl1 C01 1.759(5) . ?
C01 Cl2 1.758(5) . ?
Cl3 C02 1.755(19) . ?
C02 Cl4 1.738(19) . ?
Cl5 C03 1.758(18) . ?
C03 Cl6 1.781(18) . ?
P1 C111 1.812(13) . ?
P1 C33 1.818(13) . ?
P1 C121 1.843(13) . ?
P2 C40 1.822(12) . ?
P2 C211 1.846(14) . ?
P2 C221 1.872(12) . ?
P3 C50 1.814(13) . ?
P3 C311 1.816(12) . ?
P3 C321 1.836(13) . ?
P4 C411 1.817(14) . ?
P4 C42 1.827(13) . ?
P4 C421 1.854(14) . ?
C1 C2 1.181(15) . ?
C2 C3 1.410(17) . ?
C3 C4 1.220(16) . ?
C10 C12 1.38(2) . ?
C10 C11 1.39(2) . ?
C11 C14 1.36(2) . ?
C12 C13 1.38(2) . ?
C13 C14 1.42(2) . ?
C21 C24 1.388(19) . ?
C21 C22 1.44(2) . ?
C22 C25 1.36(2) . ?
C23 C24 1.39(2) . ?
C23 C25 1.41(2) . ?
C31 C35 1.37(2) . ?
C31 C32 1.39(2) . ?
C32 C33 1.405(18) . ?
C33 C34 1.44(2) . ?
C34 C35 1.43(2) . ?
C36 C40 1.407(17) . ?
C36 C37 1.41(2) . ?
C37 C38 1.40(2) . ?
C38 C39 1.398(18) . ?
C39 C40 1.417(18) . ?
C41 C42 1.39(2) . ?
C41 C45 1.42(2) . ?
C42 C43 1.46(2) . ?
C43 C44 1.43(2) . ?
C44 C45 1.44(2) . ?
C46 C47 1.41(2) . ?
C46 C50 1.431(19) . ?
C47 C48 1.39(2) . ?
C48 C49 1.39(2) . ?
C49 C50 1.447(19) . ?
C111 C116 1.377(19) . ?
C111 C112 1.383(18) . ?
C112 C113 1.351(19) . ?
C113 C114 1.35(2) . ?
C114 C115 1.35(2) . ?
C115 C116 1.42(2) . ?
C121 C126 1.35(2) . ?
C121 C122 1.38(2) . ?
C122 C123 1.37(2) . ?
C123 C124 1.38(3) . ?
C124 C125 1.40(3) . ?
C125 C126 1.38(2) . ?
C211 C216 1.388(19) . ?
C211 C212 1.417(18) . ?
C212 C213 1.37(2) . ?
C213 C214 1.38(2) . ?
C214 C215 1.35(2) . ?
C215 C216 1.36(2) . ?
C221 C226 1.350(18) . ?
C221 C222 1.375(18) . ?
C222 C223 1.39(2) . ?
C223 C224 1.37(2) . ?
C224 C225 1.34(2) . ?
C225 C226 1.389(18) . ?
C311 C316 1.390(16) . ?
C311 C312 1.390(17) . ?
C312 C313 1.356(19) . ?
C313 C314 1.34(2) . ?
C314 C315 1.37(2) . ?
C315 C316 1.39(2) . ?
C321 C322 1.324(17) . ?
C321 C326 1.406(19) . ?
C322 C323 1.37(2) . ?
C323 C324 1.35(2) . ?
C324 C325 1.35(2) . ?
C325 C326 1.38(2) . ?
C411 C412 1.41(2) . ?
C411 C416 1.44(2) . ?
C412 C413 1.38(2) . ?
C413 C414 1.38(3) . ?
C414 C415 1.38(3) . ?
C415 C416 1.40(3) . ?
C421 C426 1.34(2) . ?
C421 C422 1.40(2) . ?
C422 C423 1.40(2) . ?
C423 C424 1.32(3) . ?
C424 C425 1.37(3) . ?
C425 C426 1.36(2) . ?
